data_7036826
loop_
_publ_author_name
'Collings, Ines E.'
'Hill, Joshua A.'
'Cairns, Andrew B.'
'Cooper, Richard I.'
'Thompson, Amber L.'
'Parker, Julia E.'
'Tang, Chiu C.'
'Goodwin, Andrew L.'

_publ_section_title
;
 Compositional dependence of anomalous thermal expansion in
 perovskite-like ABX3 formates.
;
_journal_issue 10
_journal_name_full 'Dalton transactions (Cambridge, England : 2003)'
_journal_page_first 4169
_journal_page_last 4178
_journal_paper_doi 10.1039/c5dt03263f
_journal_volume 45
_journal_year 2016
_chemical_compound_source 'not measured'
_chemical_formula_moiety 'C3 H3 Cd O6, C H6 N3 '
_chemical_formula_sum 'C4 H9 Cd N3 O6'
_chemical_formula_weight 307.53
_chemical_melting_point ?
_chemical_name_systematic 'guanidinium cadmium formate'
_space_group_IT_number 167
_symmetry_cell_setting trigonal
_symmetry_space_group_name_Hall '-R 3 2"c'
_symmetry_space_group_name_H-M 'R -3 c :H'
_atom_sites_solution_hydrogens difmap
_atom_sites_solution_primary other
_audit_creation_date 12-11-19
_audit_creation_method CRYSTALS_ver_14.23
_audit_update_record
;
2015-08-21 deposited with the CCDC.
2015-10-07 downloaded from the CCDC.
;
_cell_angle_alpha 90
_cell_angle_beta 90
_cell_angle_gamma 120
_cell_formula_units_Z 6
_cell_length_a 9.1803(4)
_cell_length_b 9.1803(4)
_cell_length_c 19.8649(9)
_cell_measurement_reflns_used 4917
_cell_measurement_temperature 450
_cell_measurement_theta_max 31
_cell_measurement_theta_min 3
_cell_volume 1449.88(11)
_computing_cell_refinement 'CrysAlis, (Oxford Diffraction, 2002)'
_computing_data_collection 'SuperNova, (Oxford Diffraction, 2010)'
_computing_data_reduction 'CrysAlis, (Oxford Diffraction, 2002)'
_computing_molecular_graphics 'CAMERON (Watkin et al., 1996)'
_computing_publication_material 'CRYSTALS (Betteridge et al., 2003)'
_computing_structure_refinement 'CRYSTALS (Betteridge et al., 2003)'
_computing_structure_solution 'Refinement of 150 K structure'
_diffrn_ambient_temperature 450
_diffrn_measured_fraction_theta_full 0.995
_diffrn_measured_fraction_theta_max 0.932
_diffrn_measurement_device Area
_diffrn_measurement_device_type 'Oxford Diffraction SuperNova'
_diffrn_measurement_method \w
_diffrn_radiation_monochromator graphite
_diffrn_radiation_type 'Mo K\a'
_diffrn_radiation_wavelength 0.71073
_diffrn_reflns_av_R_equivalents 0.044
_diffrn_reflns_limit_h_max 12
_diffrn_reflns_limit_h_min -13
_diffrn_reflns_limit_k_max 13
_diffrn_reflns_limit_k_min -11
_diffrn_reflns_limit_l_max 28
_diffrn_reflns_limit_l_min -28
_diffrn_reflns_number 4399
_diffrn_reflns_theta_full 26.197
_diffrn_reflns_theta_max 30.820
_diffrn_reflns_theta_min 3.282
_diffrn_standards_number 0
_exptl_absorpt_coefficient_mu 2.270
_exptl_absorpt_correction_T_max 0.93
_exptl_absorpt_correction_T_min 0.75
_exptl_absorpt_correction_type multi-scan
_exptl_absorpt_process_details 'CrysAlis, (Oxford Diffraction, 2002)'
_exptl_crystal_colour colourless
_exptl_crystal_density_diffrn 2.113
_exptl_crystal_density_method 'not measured'
_exptl_crystal_description lath
_exptl_crystal_F_000 900
_exptl_crystal_size_max 0.20
_exptl_crystal_size_mid 0.20
_exptl_crystal_size_min 0.10
_refine_diff_density_max 1.13
_refine_diff_density_min -1.05
_refine_ls_extinction_coef 76(5)
_refine_ls_extinction_method 'Larson (1970), Equation 22'
_refine_ls_goodness_of_fit_ref 0.8139
_refine_ls_hydrogen_treatment noref
_refine_ls_matrix_type full
_refine_ls_number_parameters 25
_refine_ls_number_reflns 478
_refine_ls_number_restraints 0
_refine_ls_R_factor_all 0.0406
_refine_ls_R_factor_gt 0.0209
_refine_ls_shift/su_max 0.0000879
_refine_ls_shift/su_mean 0.0000081
_refine_ls_structure_factor_coef Fsqd
_refine_ls_weighting_details
;
 Method, part 1, Chebychev polynomial, (Watkin, 1994, Prince, 1982) 
 [weight] = 1.0/[A~0~*T~0~(x)+A~1~*T~1~(x) ... +A~n-1~]*T~n-1~(x)] 
 where A~i~ are the Chebychev coefficients listed below and x= Fcalc/Fmax 
 Method = Robust Weighting (Prince, 1982) 
 W = [weight] * [1-(deltaF/6*sigmaF)^2^]^2^ 
 A~i~ are: 
 936. 935. 560. 92.6 
;
_refine_ls_weighting_scheme calc
_refine_ls_wR_factor_all 0.0476
_refine_ls_wR_factor_gt 0.0354
_refine_ls_wR_factor_ref 0.0476
_reflns_limit_h_max 0
_reflns_limit_h_min -11
_reflns_limit_k_max 13
_reflns_limit_k_min 0
_reflns_limit_l_max 28
_reflns_limit_l_min 0
_reflns_number_gt 357
_reflns_number_total 479
_reflns_threshold_expression I>2.0\s(I)
_oxford_diffrn_Wilson_B_factor 1.75
_oxford_diffrn_Wilson_scale 0.30
_oxford_refine_ls_r_factor_ref 0.0406
_oxford_refine_ls_scale 1.97(3)
_oxford_reflns_number_all 478
_oxford_reflns_threshold_expression_ref I>-3.0\s(I)
_oxford_structure_analysis_title 051iec11
_cod_data_source_file c5dt03263f2.cif
_cod_data_source_block 450K
_cod_depositor_comments
;
The following automatic conversions were performed:

'_chemical_melting_point' value 'not measured' was changed to '?' -
the value is undefined or not given.

'_symmetry_cell_setting' value 'Trigonal' changed to 'trigonal'
according to
/usr/data/users/saulius/crontab/automatic-downloads/rss-feeds/RSC/lib/dictionaries/cif_core.dic
dictionary named 'cif_core.dic' version 2.4.2 from 2011-04-26.

'_atom_sites_solution_primary' value 'Other' changed to 'other'
according to
/usr/data/users/saulius/crontab/automatic-downloads/rss-feeds/RSC/lib/dictionaries/cif_core.dic
dictionary named 'cif_core.dic' version 2.4.2 from 2011-04-26.

Automatic conversion script
Id: cif_fix_values 3271 2015-04-21 07:52:19Z andrius 

 Adding full bibliography for 7036823--7036826.cif.
;
_cod_original_cell_volume 1449.9(2)
_cod_original_sg_symbol_H-M 'R -3 c '
_cod_original_formula_sum 'C4 H9 Cd1 N3 O6'
_cod_database_code 7036826

loop_
_symmetry_equiv_pos_as_xyz
x,y,z
-x,-y,-z
x+1/3,y+2/3,z+2/3
-x+1/3,-y+2/3,-z+2/3
x+2/3,y+1/3,z+1/3
-x+2/3,-y+1/3,-z+1/3
-y,x-y,z
y,-x+y,-z
-y+1/3,x-y+2/3,z+2/3
y+1/3,-x+y+2/3,-z+2/3
-y+2/3,x-y+1/3,z+1/3
y+2/3,-x+y+1/3,-z+1/3
-x+y,-x,z
x-y,x,-z
-x+y+1/3,-x+2/3,z+2/3
x-y+1/3,x+2/3,-z+2/3
-x+y+2/3,-x+1/3,z+1/3
x-y+2/3,x+1/3,-z+1/3
-x+y,y,z+1/2
x-y,-y,-z+1/2
-x+y+1/3,y+2/3,z+7/6
x-y+1/3,-y+2/3,-z+7/6
-x+y+2/3,y+1/3,z+5/6
x-y+2/3,-y+1/3,-z+5/6
x,x-y,z+1/2
-x,-x+y,-z+1/2
x+1/3,x-y+2/3,z+7/6
-x+1/3,-x+y+2/3,-z+7/6
x+2/3,x-y+1/3,z+5/6
-x+2/3,-x+y+1/3,-z+5/6
-y,-x,z+1/2
y,x,-z+1/2
-y+1/3,-x+2/3,z+7/6
y+1/3,x+2/3,-z+7/6
-y+2/3,-x+1/3,z+5/6
y+2/3,x+1/3,-z+5/6

loop_
_atom_site_label
_atom_site_type_symbol
_atom_site_fract_x
_atom_site_fract_y
_atom_site_fract_z
_atom_site_U_iso_or_equiv
_atom_site_occupancy
_atom_site_adp_type
_atom_site_refinement_flags_posn
_atom_site_refinement_flags_adp
Cd1 Cd 0.6667 0.3333 0.3333 0.0235 1.0000 Uani S T
O2 O 0.8832(3) 0.5404(3) 0.39387(13) 0.0435 1.0000 Uani . .
C4 C 0.8864(5) 0.6667 0.4167 0.0427 1.0000 Uani S T
C3 C 0.6667 0.3333 0.0833 0.0380 1.0000 Uani S T
N5 N 0.8096(5) 0.3333 0.0833 0.0575 1.0000 Uani S T
H42 H 0.7818 0.6667 0.4167 0.0380 1.0000 Uiso . .
H52 H 0.8095 0.2404 0.0803 0.0479 1.0000 Uiso . .

loop_
_atom_site_aniso_label
_atom_site_aniso_U_11
_atom_site_aniso_U_22
_atom_site_aniso_U_33
_atom_site_aniso_U_23
_atom_site_aniso_U_13
_atom_site_aniso_U_12
Cd1 0.0197(2) 0.0197(2) 0.0310(3) 0.0000 0.0000 0.00987(11)
O2 0.0371(14) 0.0373(14) 0.0586(15) -0.0203(13) -0.0158(13) 0.0205(12)
C4 0.0277(16) 0.045(3) 0.061(3) -0.023(3) -0.0114(14) 0.0227(16)
C3 0.029(2) 0.029(2) 0.057(5) 0.0000 0.0000 0.0143(11)
N5 0.0320(18) 0.031(2) 0.109(4) -0.010(3) -0.0052(13) 0.0156(12)

loop_
_atom_type_symbol
_atom_type_scat_dispersion_real
_atom_type_scat_dispersion_imag
_atom_type_scat_Cromer_Mann_a1
_atom_type_scat_Cromer_Mann_b1
_atom_type_scat_Cromer_Mann_a2
_atom_type_scat_Cromer_Mann_b2
_atom_type_scat_Cromer_Mann_a3
_atom_type_scat_Cromer_Mann_b3
_atom_type_scat_Cromer_Mann_a4
_atom_type_scat_Cromer_Mann_b4
_atom_type_scat_Cromer_Mann_c
_atom_type_scat_source
C 0.0033 0.0016 2.3100 20.8439 1.0200 10.2075 1.5886 0.5687 0.8650 51.6512 0.2156 'International Tables Vol C 4.2.6.8 and 6.1.1.4'
O 0.0106 0.0060 3.0485 13.2771 2.2868 5.7011 1.5463 0.3239 0.8670 32.9089 0.2508 'International Tables Vol C 4.2.6.8 and 6.1.1.4'
H 0.0000 0.0000 0.4930 10.5109 0.3229 26.1257 0.1402 3.1424 0.0408 57.7998 0.0030 'International Tables Vol C 4.2.6.8 and 6.1.1.4'
N 0.0061 0.0033 12.2126 0.0057 3.1322 9.8933 2.0125 28.9975 1.1663 0.5826 -11.5290 'International Tables Vol C 4.2.6.8 and 6.1.1.4'
Cd -0.8075 1.2024 19.2214 0.5946 17.6444 6.9089 4.4610 24.7008 1.6029 87.4825 5.0694 'International Tables Vol C 4.2.6.8 and 6.1.1.4'

loop_
_geom_angle_atom_site_label_1
_geom_angle_site_symmetry_1
_geom_angle_atom_site_label_2
_geom_angle_atom_site_label_3
_geom_angle_site_symmetry_3
_geom_angle
_geom_angle_publ_flag
O2 13_665 Cd1 O2 7_655 94.91(10) yes
O2 13_665 Cd1 O2 16_545 179.995 yes
O2 7_655 Cd1 O2 16_545 85.09(10) yes
O2 13_665 Cd1 O2 10_555 85.09(10) yes
O2 7_655 Cd1 O2 10_555 179.995 yes
O2 16_545 Cd1 O2 10_555 94.91(10) yes
O2 13_665 Cd1 O2 4_655 85.09(10) yes
O2 7_655 Cd1 O2 4_655 85.09(10) yes
O2 16_545 Cd1 O2 4_655 94.91(10) yes
O2 10_555 Cd1 O2 4_655 94.91(10) yes
O2 13_665 Cd1 O2 . 94.91(10) yes
O2 7_655 Cd1 O2 . 94.91(10) yes
O2 16_545 Cd1 O2 . 85.09(10) yes
O2 10_555 Cd1 O2 . 85.09(10) yes
O2 4_655 Cd1 O2 . 179.995 yes
Cd1 . O2 C4 . 125.3(3) yes
O2 24_565 C4 O2 . 126.9(5) yes
O2 24_565 C4 H42 . 116.6 no
O2 . C4 H42 . 116.6 no
N5 34_544 C3 N5 28_654 120.000 yes
N5 34_544 C3 N5 . 120.000 yes
N5 28_654 C3 N5 . 120.000(4) yes
C3 . N5 H52 22_554 119.9 no
C3 . N5 H52 . 119.9 no
H52 22_554 N5 H52 . 120.3 no

loop_
_geom_bond_atom_site_label_1
_geom_bond_atom_site_label_2
_geom_bond_site_symmetry_2
_geom_bond_distance
_geom_bond_publ_flag
Cd1 O2 13_665 2.288(2) yes
Cd1 O2 7_655 2.288(2) yes
Cd1 O2 16_545 2.288(2) yes
Cd1 O2 10_555 2.288(2) yes
Cd1 O2 4_655 2.288(2) yes
Cd1 O2 . 2.288(2) yes
O2 C4 . 1.231(3) yes
C4 H42 . 0.960 no
C3 N5 34_544 1.313(5) yes
C3 N5 28_654 1.313(5) yes
C3 N5 . 1.313(5) yes
N5 H52 22_554 0.855 no
N5 H52 . 0.855 no

loop_
_geom_hbond_atom_site_label_D
_geom_hbond_atom_site_label_H
_geom_hbond_atom_site_label_A
_geom_hbond_site_symmetry_A
_geom_hbond_angle_DHA
_geom_hbond_distance_DH
_geom_hbond_distance_HA
_geom_hbond_distance_DA
_geom_hbond_publ_flag
N5 H52 O2 9_644 172.22 0.855 2.085 2.9343(11) yes
